data_4072352
loop_
_publ_author_name
'Dubinina, Galyna G.'
'Ogikubo, Junichi'
'Vicic, David A.'

_publ_section_title
;
 Structure of Bis(trifluoromethyl)cuprate and Its Role in
 Trifluoromethylation Reactions
;
_journal_issue 23
_journal_name_full Organometallics
_journal_page_first 6233
_journal_paper_doi 10.1021/om800794m
_journal_volume 27
_journal_year 2008
_chemical_formula_sum 'C44 H52 Cu2 F6 N4'
_chemical_formula_weight 877.98
_chemical_name_systematic
; 
 ? 
;
_space_group_IT_number 13
_symmetry_cell_setting monoclinic
_symmetry_space_group_name_Hall '-P 2yc'
_symmetry_space_group_name_H-M 'P 1 2/c 1'
_atom_sites_solution_hydrogens geom
_atom_sites_solution_primary direct
_atom_sites_solution_secondary difmap
_audit_creation_method SHELXL-97
_cell_angle_alpha 90.00
_cell_angle_beta 101.43(2)
_cell_angle_gamma 90.00
_cell_formula_units_Z 2
_cell_length_a 12.23(2)
_cell_length_b 8.460(15)
_cell_length_c 23.49(4)
_cell_measurement_reflns_used 3567
_cell_measurement_temperature 173(2)
_cell_measurement_theta_max 31.606
_cell_measurement_theta_min 1.6985
_cell_volume 2382(7)
_computing_structure_refinement 'SHELXL-97 (Sheldrick, 1997)'
_computing_structure_solution 'SHELXS-97 (Sheldrick, 1990)'
_diffrn_ambient_temperature 173(2)
_diffrn_measured_fraction_theta_full 0.925
_diffrn_measured_fraction_theta_max 0.925
_diffrn_radiation_monochromator graphite
_diffrn_radiation_source 'fine-focus sealed tube'
_diffrn_radiation_type MoK\a
_diffrn_radiation_wavelength 0.71075
_diffrn_reflns_av_R_equivalents 0.1119
_diffrn_reflns_av_sigmaI/netI 0.1195
_diffrn_reflns_limit_h_max 17
_diffrn_reflns_limit_h_min -17
_diffrn_reflns_limit_k_max 11
_diffrn_reflns_limit_k_min -11
_diffrn_reflns_limit_l_max 33
_diffrn_reflns_limit_l_min -33
_diffrn_reflns_number 25014
_diffrn_reflns_theta_full 31.89
_diffrn_reflns_theta_max 31.89
_diffrn_reflns_theta_min 1.70
_exptl_absorpt_coefficient_mu 0.947
_exptl_absorpt_correction_T_max 0.8331
_exptl_absorpt_correction_T_min 0.7031
_exptl_absorpt_correction_type multi-scan
_exptl_absorpt_process_details Rigaku
_exptl_crystal_colour colorless
_exptl_crystal_density_diffrn 1.224
_exptl_crystal_density_method 'not measured'
_exptl_crystal_description plate
_exptl_crystal_F_000 912
_exptl_crystal_size_max 0.40
_exptl_crystal_size_mid 0.26
_exptl_crystal_size_min 0.20
_refine_diff_density_max 0.892
_refine_diff_density_min -0.645
_refine_diff_density_rms 0.095
_refine_ls_extinction_method none
_refine_ls_goodness_of_fit_ref 1.043
_refine_ls_hydrogen_treatment constr
_refine_ls_matrix_type full
_refine_ls_number_parameters 262
_refine_ls_number_reflns 7588
_refine_ls_number_restraints 0
_refine_ls_restrained_S_all 1.043
_refine_ls_R_factor_all 0.2065
_refine_ls_R_factor_gt 0.0946
_refine_ls_shift/su_max 0.003
_refine_ls_shift/su_mean 0.000
_refine_ls_structure_factor_coef Fsqd
_refine_ls_weighting_details 'calc w=1/[\s^2^(Fo^2^)+(0.1128P)^2^+0.7661P] where P=(Fo^2^+2Fc^2^)/3'
_refine_ls_weighting_scheme calc
_refine_ls_wR_factor_gt 0.2139
_refine_ls_wR_factor_ref 0.2684
_reflns_number_gt 3365
_reflns_number_total 7588
_reflns_threshold_expression >2sigma(I)
_cod_data_source_file om800794m_si_002.cif
_cod_data_source_block shelxl
_cod_depositor_comments
;
The following automatic conversions were performed:
'_atom_site_symetry_multiplicity' tag replaced with
'_atom_site_symmetry_multiplicity'.

Automatic conversion script
Id: cif_correct_tags 1440 2010-10-19 06:21:57Z saulius 

The following automatic conversions were performed:

'_exptl_absorpt_correction_type' value 'Multi-scan' changed to
'multi-scan' according to
/home/saulius/struct/CIF-dictionaries/cif_core.dic dictionary named
'cif_core.dic' version 2.4.1 from 2010-06-29.

Automatic conversion script
Id: cif_fix_values 1715 2011-07-08 13:25:40Z adriana 
;
_cod_original_sg_symbol_H-M P2/c
_cod_database_code 4072352

loop_
_symmetry_equiv_pos_as_xyz
'x, y, z'
'-x, y, -z+1/2'
'-x, -y, -z'
'x, -y, z-1/2'

loop_
_atom_site_label
_atom_site_type_symbol
_atom_site_fract_x
_atom_site_fract_y
_atom_site_fract_z
_atom_site_U_iso_or_equiv
_atom_site_adp_type
_atom_site_occupancy
_atom_site_symmetry_multiplicity
_atom_site_calc_flag
_atom_site_refinement_flags
Cu1 Cu 0.5000 1.0000 0.0000 0.0531(3) Uani 1 2 d S
Cu2 Cu 1.0000 0.40544(10) 0.2500 0.0401(2) Uani 1 2 d S
F1 F 0.5957(4) 0.6872(5) 0.00972(18) 0.0957(13) Uani 1 1 d .
F2 F 0.6252(3) 0.8120(5) 0.09421(15) 0.0946(13) Uani 1 1 d .
F3 F 0.7231(3) 0.8743(6) 0.0277(2) 0.1068(15) Uani 1 1 d .
N1 N 0.9131(3) 0.4376(5) 0.12172(16) 0.0458(10) Uani 1 1 d .
N2 N 0.7825(3) 0.3666(5) 0.17064(16) 0.0453(10) Uani 1 1 d .
C1 C 0.6134(5) 0.8433(8) 0.0339(3) 0.0673(17) Uani 1 1 d .
C2 C 0.8937(4) 0.4040(6) 0.17569(19) 0.0414(10) Uani 1 1 d .
C3 C 0.8093(4) 0.4305(8) 0.0739(2) 0.0587(15) Uani 1 1 d .
H3A H 0.8191 0.3565 0.0427 0.070 Uiso 1 1 calc R
H3B H 0.7893 0.5363 0.0570 0.070 Uiso 1 1 calc R
C4 C 0.7187(5) 0.3678(8) 0.1083(2) 0.0618(15) Uani 1 1 d .
H4A H 0.6537 0.4397 0.1035 0.074 Uiso 1 1 calc R
H4B H 0.6929 0.2604 0.0953 0.074 Uiso 1 1 calc R
C5 C 1.0218(4) 0.4951(6) 0.10940(19) 0.0438(11) Uani 1 1 d .
C6 C 1.0525(5) 0.6579(6) 0.1204(2) 0.0516(12) Uani 1 1 d .
C7 C 1.1566(4) 0.7099(6) 0.1078(2) 0.0534(13) Uani 1 1 d .
H7A H 1.1779 0.8171 0.1151 0.064 Uiso 1 1 calc R
C8 C 1.2293(4) 0.6074(6) 0.0849(2) 0.0471(12) Uani 1 1 d .
C9 C 1.1957(4) 0.4451(6) 0.0741(2) 0.0470(12) Uani 1 1 d .
H9A H 1.2432 0.3748 0.0588 0.056 Uiso 1 1 calc R
C10 C 1.0916(4) 0.3871(6) 0.0860(2) 0.0451(11) Uani 1 1 d .
C11 C 0.9755(6) 0.7742(7) 0.1455(3) 0.0722(18) Uani 1 1 d .
H11A H 0.8993 0.7665 0.1228 0.108 Uiso 1 1 calc R
H11B H 1.0029 0.8825 0.1435 0.108 Uiso 1 1 calc R
H11C H 0.9757 0.7468 0.1861 0.108 Uiso 1 1 calc R
C12 C 1.3430(4) 0.6656(8) 0.0724(2) 0.0623(15) Uani 1 1 d .
H12A H 1.3306 0.7571 0.0463 0.093 Uiso 1 1 calc R
H12B H 1.3779 0.5804 0.0540 0.093 Uiso 1 1 calc R
H12C H 1.3922 0.6960 0.1090 0.093 Uiso 1 1 calc R
C13 C 1.0593(5) 0.2110(7) 0.0738(3) 0.0720(17) Uani 1 1 d .
H13A H 1.0297 0.1679 0.1064 0.108 Uiso 1 1 calc R
H13B H 1.1254 0.1507 0.0692 0.108 Uiso 1 1 calc R
H13C H 1.0023 0.2032 0.0382 0.108 Uiso 1 1 calc R
C14 C 0.7320(4) 0.3102(6) 0.21922(18) 0.0393(10) Uani 1 1 d .
C15 C 0.6763(4) 0.4204(6) 0.2501(2) 0.0454(11) Uani 1 1 d .
C16 C 0.6242(4) 0.3591(6) 0.2959(2) 0.0483(12) Uani 1 1 d .
H16A H 0.5852 0.4298 0.3161 0.058 Uiso 1 1 calc R
C17 C 0.6298(4) 0.1969(6) 0.3113(2) 0.0474(12) Uani 1 1 d .
C18 C 0.6882(4) 0.0919(6) 0.2806(2) 0.0535(13) Uani 1 1 d .
H18A H 0.6917 -0.0170 0.2906 0.064 Uiso 1 1 calc R
C19 C 0.7415(4) 0.1446(6) 0.2353(2) 0.0492(12) Uani 1 1 d .
C20 C 0.6704(6) 0.5983(7) 0.2350(3) 0.0704(17) Uani 1 1 d .
H20A H 0.7462 0.6403 0.2387 0.106 Uiso 1 1 calc R
H20B H 0.6319 0.6545 0.2617 0.106 Uiso 1 1 calc R
H20C H 0.6296 0.6128 0.1950 0.106 Uiso 1 1 calc R
C21 C 0.5693(5) 0.1357(8) 0.3597(3) 0.0704(17) Uani 1 1 d .
H21A H 0.5430 0.2259 0.3794 0.106 Uiso 1 1 calc R
H21B H 0.6214 0.0728 0.3879 0.106 Uiso 1 1 calc R
H21C H 0.5056 0.0700 0.3421 0.106 Uiso 1 1 calc R
C22 C 0.8069(6) 0.0258(7) 0.2031(3) 0.0751(19) Uani 1 1 d .
H22A H 0.7971 -0.0819 0.2166 0.113 Uiso 1 1 calc R
H22B H 0.8864 0.0530 0.2114 0.113 Uiso 1 1 calc R
H22C H 0.7781 0.0322 0.1611 0.113 Uiso 1 1 calc R

loop_
_atom_site_aniso_label
_atom_site_aniso_U_11
_atom_site_aniso_U_22
_atom_site_aniso_U_33
_atom_site_aniso_U_23
_atom_site_aniso_U_13
_atom_site_aniso_U_12
Cu1 0.0524(6) 0.0582(6) 0.0511(5) 0.0042(4) 0.0163(4) 0.0137(4)
Cu2 0.0417(5) 0.0441(5) 0.0353(4) 0.000 0.0098(3) 0.000
F1 0.116(3) 0.074(3) 0.099(3) 0.005(2) 0.026(2) 0.036(2)
F2 0.104(3) 0.120(4) 0.059(2) 0.020(2) 0.0128(19) 0.038(3)
F3 0.056(2) 0.134(4) 0.132(4) 0.039(3) 0.025(2) 0.028(2)
N1 0.040(2) 0.061(3) 0.037(2) 0.0034(18) 0.0085(16) 0.005(2)
N2 0.040(2) 0.056(3) 0.040(2) 0.0086(18) 0.0091(16) -0.0010(19)
C1 0.066(4) 0.081(4) 0.059(4) 0.012(3) 0.023(3) 0.025(3)
C2 0.046(3) 0.042(3) 0.037(2) 0.0026(19) 0.0122(19) 0.005(2)
C3 0.053(3) 0.087(4) 0.036(3) 0.010(3) 0.010(2) 0.006(3)
C4 0.050(3) 0.091(5) 0.042(3) 0.008(3) 0.004(2) -0.003(3)
C5 0.045(3) 0.053(3) 0.033(2) 0.007(2) 0.0083(19) 0.004(2)
C6 0.062(3) 0.049(3) 0.047(3) -0.002(2) 0.016(2) 0.008(3)
C7 0.059(3) 0.044(3) 0.059(3) -0.006(2) 0.017(2) -0.010(3)
C8 0.044(3) 0.058(3) 0.040(2) 0.005(2) 0.010(2) -0.005(2)
C9 0.044(3) 0.052(3) 0.049(3) 0.002(2) 0.017(2) 0.001(2)
C10 0.051(3) 0.042(3) 0.043(3) 0.002(2) 0.012(2) 0.001(2)
C11 0.079(4) 0.050(3) 0.098(5) -0.005(3) 0.045(4) 0.012(3)
C12 0.048(3) 0.079(4) 0.061(3) 0.003(3) 0.015(2) -0.014(3)
C13 0.066(4) 0.049(4) 0.108(5) -0.001(3) 0.035(4) 0.000(3)
C14 0.036(2) 0.045(3) 0.038(2) 0.0024(19) 0.0086(17) -0.007(2)
C15 0.040(3) 0.048(3) 0.046(3) 0.000(2) 0.0047(19) 0.001(2)
C16 0.048(3) 0.058(3) 0.040(3) -0.002(2) 0.013(2) 0.006(2)
C17 0.045(3) 0.057(3) 0.041(3) 0.009(2) 0.009(2) 0.001(2)
C18 0.062(3) 0.045(3) 0.056(3) 0.008(2) 0.017(2) -0.003(3)
C19 0.049(3) 0.050(3) 0.051(3) -0.003(2) 0.014(2) 0.002(2)
C20 0.090(5) 0.051(4) 0.074(4) 0.005(3) 0.028(3) 0.011(3)
C21 0.059(4) 0.098(5) 0.058(3) 0.010(3) 0.020(3) -0.013(3)
C22 0.096(5) 0.048(4) 0.090(5) -0.009(3) 0.039(4) 0.004(3)

loop_
_atom_type_symbol
_atom_type_description
_atom_type_scat_dispersion_real
_atom_type_scat_dispersion_imag
_atom_type_scat_source
C C 0.0033 0.0016 'International Tables Vol C Tables 4.2.6.8 and 6.1.1.4'
H H 0.0000 0.0000 'International Tables Vol C Tables 4.2.6.8 and 6.1.1.4'
Cu Cu 0.3201 1.2651 'International Tables Vol C Tables 4.2.6.8 and 6.1.1.4'
F F 0.0171 0.0103 'International Tables Vol C Tables 4.2.6.8 and 6.1.1.4'
N N 0.0061 0.0033 'International Tables Vol C Tables 4.2.6.8 and 6.1.1.4'

loop_
_geom_angle_atom_site_label_1
_geom_angle_atom_site_label_2
_geom_angle_atom_site_label_3
_geom_angle
_geom_angle_site_symmetry_1
_geom_angle_site_symmetry_3
C1 Cu1 C1 180.0(3) 3_675 .
C2 Cu2 C2 179.3(3) . 2_755
C2 N1 C5 124.9(4) . .
C2 N1 C3 113.8(4) . .
C5 N1 C3 120.9(4) . .
C2 N2 C14 124.3(4) . .
C2 N2 C4 113.1(4) . .
C14 N2 C4 122.2(4) . .
F3 C1 F2 103.2(5) . .
F3 C1 F1 101.7(5) . .
F2 C1 F1 101.6(5) . .
F3 C1 Cu1 116.3(4) . .
F2 C1 Cu1 117.0(4) . .
F1 C1 Cu1 114.8(4) . .
N1 C2 N2 108.5(4) . .
N1 C2 Cu2 128.3(4) . .
N2 C2 Cu2 123.2(3) . .
N1 C3 C4 101.7(4) . .
N1 C3 H3A 111.4 . .
C4 C3 H3A 111.4 . .
N1 C3 H3B 111.4 . .
C4 C3 H3B 111.4 . .
H3A C3 H3B 109.3 . .
N2 C4 C3 102.5(4) . .
N2 C4 H4A 111.3 . .
C3 C4 H4A 111.3 . .
N2 C4 H4B 111.3 . .
C3 C4 H4B 111.3 . .
H4A C4 H4B 109.2 . .
C10 C5 C6 121.7(5) . .
C10 C5 N1 119.2(4) . .
C6 C5 N1 119.1(4) . .
C7 C6 C5 118.0(5) . .
C7 C6 C11 120.9(5) . .
C5 C6 C11 121.1(5) . .
C8 C7 C6 122.6(5) . .
C8 C7 H7A 118.7 . .
C6 C7 H7A 118.7 . .
C7 C8 C9 118.0(4) . .
C7 C8 C12 121.8(5) . .
C9 C8 C12 120.1(5) . .
C8 C9 C10 121.5(5) . .
C8 C9 H9A 119.3 . .
C10 C9 H9A 119.3 . .
C5 C10 C9 118.3(5) . .
C5 C10 C13 122.2(5) . .
C9 C10 C13 119.6(5) . .
C6 C11 H11A 109.5 . .
C6 C11 H11B 109.5 . .
H11A C11 H11B 109.5 . .
C6 C11 H11C 109.5 . .
H11A C11 H11C 109.5 . .
H11B C11 H11C 109.5 . .
C8 C12 H12A 109.5 . .
C8 C12 H12B 109.5 . .
H12A C12 H12B 109.5 . .
C8 C12 H12C 109.5 . .
H12A C12 H12C 109.5 . .
H12B C12 H12C 109.5 . .
C10 C13 H13A 109.5 . .
C10 C13 H13B 109.5 . .
H13A C13 H13B 109.5 . .
C10 C13 H13C 109.5 . .
H13A C13 H13C 109.5 . .
H13B C13 H13C 109.5 . .
C15 C14 C19 121.3(4) . .
C15 C14 N2 119.5(4) . .
C19 C14 N2 119.2(4) . .
C14 C15 C16 117.7(5) . .
C14 C15 C20 121.6(4) . .
C16 C15 C20 120.7(5) . .
C17 C16 C15 122.0(4) . .
C17 C16 H16A 119.0 . .
C15 C16 H16A 119.0 . .
C16 C17 C18 118.6(4) . .
C16 C17 C21 120.1(5) . .
C18 C17 C21 121.3(5) . .
C17 C18 C19 122.3(5) . .
C17 C18 H18A 118.9 . .
C19 C18 H18A 118.9 . .
C18 C19 C14 118.1(4) . .
C18 C19 C22 120.8(5) . .
C14 C19 C22 121.1(5) . .
C15 C20 H20A 109.5 . .
C15 C20 H20B 109.5 . .
H20A C20 H20B 109.5 . .
C15 C20 H20C 109.5 . .
H20A C20 H20C 109.5 . .
H20B C20 H20C 109.5 . .
C17 C21 H21A 109.5 . .
C17 C21 H21B 109.5 . .
H21A C21 H21B 109.5 . .
C17 C21 H21C 109.5 . .
H21A C21 H21C 109.5 . .
H21B C21 H21C 109.5 . .
C19 C22 H22A 109.5 . .
C19 C22 H22B 109.5 . .
H22A C22 H22B 109.5 . .
C19 C22 H22C 109.5 . .
H22A C22 H22C 109.5 . .
H22B C22 H22C 109.5 . .

loop_
_geom_bond_atom_site_label_1
_geom_bond_atom_site_label_2
_geom_bond_distance
_geom_bond_site_symmetry_2
Cu1 C1 1.970(6) 3_675
Cu1 C1 1.970(6) .
Cu2 C2 1.959(5) .
Cu2 C2 1.959(5) 2_755
F1 C1 1.437(8) .
F2 C1 1.419(7) .
F3 C1 1.403(7) .
N1 C2 1.365(6) .
N1 C5 1.497(6) .
N1 C3 1.520(7) .
N2 C2 1.379(6) .
N2 C14 1.480(6) .
N2 C4 1.516(6) .
C3 C4 1.586(7) .
C3 H3A 0.9900 .
C3 H3B 0.9900 .
C4 H4A 0.9900 .
C4 H4B 0.9900 .
C5 C10 1.433(7) .
C5 C6 1.438(8) .
C6 C7 1.431(7) .
C6 C11 1.557(7) .
C7 C8 1.422(7) .
C7 H7A 0.9500 .
C8 C9 1.441(7) .
C8 C12 1.558(7) .
C9 C10 1.442(7) .
C9 H9A 0.9500 .
C10 C13 1.553(8) .
C11 H11A 0.9800 .
C11 H11B 0.9800 .
C11 H11C 0.9800 .
C12 H12A 0.9800 .
C12 H12B 0.9800 .
C12 H12C 0.9800 .
C13 H13A 0.9800 .
C13 H13B 0.9800 .
C13 H13C 0.9800 .
C14 C15 1.433(7) .
C14 C19 1.449(7) .
C15 C16 1.451(7) .
C15 C20 1.544(8) .
C16 C17 1.418(8) .
C16 H16A 0.9500 .
C17 C18 1.422(7) .
C17 C21 1.562(7) .
C18 C19 1.426(7) .
C18 H18A 0.9500 .
C19 C22 1.569(8) .
C20 H20A 0.9800 .
C20 H20B 0.9800 .
C20 H20C 0.9800 .
C21 H21A 0.9800 .
C21 H21B 0.9800 .
C21 H21C 0.9800 .
C22 H22A 0.9800 .
C22 H22B 0.9800 .
C22 H22C 0.9800 .
